data_1527694
loop_
_publ_author_name
'Krischner, H.'
'Torkar, K.'
'Kolbesen, B.O.'

_publ_section_title
;
 Beitraege zum System Ba O-Ni O
;
_journal_name_full 'Journal of Solid State Chemistry'
_journal_page_first 349
_journal_page_last 357
_journal_volume 3
_journal_year 1971
_chemical_formula_sum 'Ba Ni O2.55'
_space_group_IT_number 167
_symmetry_space_group_name_Hall '-R 3 2"c'
_symmetry_space_group_name_H-M 'R -3 c :H'
_cell_angle_alpha 90
_cell_angle_beta 90
_cell_angle_gamma 120
_cell_formula_units_Z 18
_cell_length_a 9.85
_cell_length_b 9.85
_cell_length_c 13
_cell_volume 1092.311
_citation_journal_id_ASTM JSSCBI
_cod_data_source_file Krischner_JSSCBI_1971_1648.cif
_cod_data_source_block Ba1Ni1O2.55
_cod_original_formula_sum 'Ba1 Ni1 O2.55'
_cod_database_code 1527694

loop_
_symmetry_equiv_pos_as_xyz
x,y,z
-y,x-y,z
-x+y,-x,z
y,x,-z+1/2
-x,-x+y,-z+1/2
x-y,-y,-z+1/2
-x,-y,-z
y,-x+y,-z
x-y,x,-z
-y,-x,z-1/2
x,x-y,z-1/2
-x+y,y,z-1/2
x+2/3,y+1/3,z+1/3
-y+2/3,x-y+1/3,z+1/3
-x+y+2/3,-x+1/3,z+1/3
y+2/3,x+1/3,-z+5/6
-x+2/3,-x+y+1/3,-z+5/6
x-y+2/3,-y+1/3,-z+5/6
-x+2/3,-y+1/3,-z+1/3
y+2/3,-x+y+1/3,-z+1/3
x-y+2/3,x+1/3,-z+1/3
-y+2/3,-x+1/3,z-1/6
x+2/3,x-y+1/3,z-1/6
-x+y+2/3,y+1/3,z-1/6
x+1/3,y+2/3,z+2/3
-y+1/3,x-y+2/3,z+2/3
-x+y+1/3,-x+2/3,z+2/3
y+1/3,x+2/3,-z+7/6
-x+1/3,-x+y+2/3,-z+7/6
x-y+1/3,-y+2/3,-z+7/6
-x+1/3,-y+2/3,-z+2/3
y+1/3,-x+y+2/3,-z+2/3
x-y+1/3,x+2/3,-z+2/3
-y+1/3,-x+2/3,z+1/6
x+1/3,x-y+2/3,z+1/6
-x+y+1/3,y+2/3,z+1/6

loop_
_atom_site_label
_atom_site_type_symbol
_atom_site_fract_x
_atom_site_fract_y
_atom_site_fract_z
_atom_site_occupancy
_atom_site_U_iso_or_equiv
Ni3 Ni 0 0 0.462 0.375 0.0
O2 O 0.975 0.833 0.552 0.417 0.0
Ni1 Ni 0 0 0.129 0.375 0.0
O1 O 0.166 0.025 0.052 0.417 0.0
Ba1 Ba 0.333 0 0.25 1 0.0
Ni2 Ni 0 0 0.296 0.375 0.0
O3 O 0.16 0 0.448 0.417 0.0
Ni4 Ni 0 0 0.629 0.375 0.0
